data_4076200
loop_
_publ_author_name
'Bach, Marc A.'
'Beweries, Torsten'
'Burlakov, Vladimir V.'
'Arndt, Perdita'
'Baumann, Wolfgang'
'Spannenberg, Anke'
'Rosenthal, Uwe'
'Bonrath, Werner'

_publ_section_title
;
 Reactions of 1-Titana- and 1-Zirconacyclopent-3-ynes with
 Tris(pentafluorophenyl)borane&#x2020;
;
_journal_issue 24
_journal_name_full Organometallics
_journal_page_first 5916
_journal_paper_doi 10.1021/om0507880
_journal_volume 24
_journal_year 2005
_chemical_formula_sum 'C32 H14 B F15 Ti'
_chemical_formula_weight 742.14
_chemical_name_systematic
; 
 ? 
;
_space_group_IT_number 14
_symmetry_cell_setting monoclinic
_symmetry_space_group_name_Hall '-P 2ybc'
_symmetry_space_group_name_H-M 'P 1 21/c 1'
_atom_sites_solution_hydrogens geom
_atom_sites_solution_primary direct
_atom_sites_solution_secondary difmap
_audit_creation_method SHELXL-97
_cell_angle_alpha 90.00
_cell_angle_beta 95.55(3)
_cell_angle_gamma 90.00
_cell_formula_units_Z 4
_cell_length_a 14.134(3)
_cell_length_b 12.333(3)
_cell_length_c 16.645(3)
_cell_measurement_reflns_used 5000
_cell_measurement_temperature 200(2)
_cell_measurement_theta_max 20
_cell_measurement_theta_min 4
_cell_volume 2887.9(11)
_computing_cell_refinement STOE-CELL
_computing_data_collection STOE-EXPOSE
_computing_data_reduction STOE-INTEGRATE
_computing_molecular_graphics XP
_computing_publication_material SHELXL-97
_computing_structure_refinement 'SHELXL-97 (Sheldrick, 1997)'
_computing_structure_solution 'SHELXS-97 (Sheldrick, 1990)'
_diffrn_ambient_temperature 200(2)
_diffrn_measured_fraction_theta_full 0.983
_diffrn_measured_fraction_theta_max 0.983
_diffrn_measurement_device_type STOE-IPDS
_diffrn_measurement_method 'laser scanned imaging plate'
_diffrn_radiation_monochromator graphite
_diffrn_radiation_source 'fine-focus sealed tube'
_diffrn_radiation_type MoK\a
_diffrn_radiation_wavelength 0.71073
_diffrn_reflns_av_R_equivalents 0.0440
_diffrn_reflns_av_sigmaI/netI 0.0952
_diffrn_reflns_limit_h_max 17
_diffrn_reflns_limit_h_min -17
_diffrn_reflns_limit_k_max 15
_diffrn_reflns_limit_k_min -15
_diffrn_reflns_limit_l_max 20
_diffrn_reflns_limit_l_min 0
_diffrn_reflns_number 10285
_diffrn_reflns_theta_full 26.16
_diffrn_reflns_theta_max 26.16
_diffrn_reflns_theta_min 2.06
_diffrn_standards_interval_time 360
_diffrn_standards_number 50-200
_exptl_absorpt_coefficient_mu 0.418
_exptl_absorpt_correction_type no
_exptl_crystal_colour brown
_exptl_crystal_density_diffrn 1.707
_exptl_crystal_density_method 'not measured'
_exptl_crystal_description prism
_exptl_crystal_F_000 1472
_exptl_crystal_size_max 0.5
_exptl_crystal_size_mid 0.4
_exptl_crystal_size_min 0.3
_refine_diff_density_max 0.248
_refine_diff_density_min -0.319
_refine_diff_density_rms 0.051
_refine_ls_extinction_method none
_refine_ls_goodness_of_fit_ref 0.817
_refine_ls_hydrogen_treatment mixed
_refine_ls_matrix_type full
_refine_ls_number_parameters 458
_refine_ls_number_reflns 5677
_refine_ls_number_restraints 0
_refine_ls_restrained_S_all 0.817
_refine_ls_R_factor_all 0.0895
_refine_ls_R_factor_gt 0.0398
_refine_ls_shift/su_max 0.001
_refine_ls_shift/su_mean 0.000
_refine_ls_structure_factor_coef Fsqd
_refine_ls_weighting_details 'calc w=1/[\s^2^(Fo^2^)+(0.0297P)^2^+0.0000P] where P=(Fo^2^+2Fc^2^)/3'
_refine_ls_weighting_scheme calc
_refine_ls_wR_factor_gt 0.0711
_refine_ls_wR_factor_ref 0.0804
_reflns_number_gt 3203
_reflns_number_total 5677
_reflns_threshold_expression >2sigma(I)
_cod_data_source_file om0507880si20050912_024126.cif
_cod_data_source_block ks326m
_cod_original_cell_volume 2887.9(10)
_cod_original_sg_symbol_H-M P2(1)/c
_cod_database_code 4076200

loop_
_symmetry_equiv_pos_as_xyz
'x, y, z'
'-x, y+1/2, -z+1/2'
'-x, -y, -z'
'x, -y-1/2, z-1/2'

loop_
_atom_site_label
_atom_site_type_symbol
_atom_site_fract_x
_atom_site_fract_y
_atom_site_fract_z
_atom_site_U_iso_or_equiv
_atom_site_adp_type
_atom_site_occupancy
_atom_site_symmetry_multiplicity
_atom_site_calc_flag
_atom_site_refinement_flags
Ti1 Ti 0.78867(3) -0.13083(4) 1.07979(3) 0.03036(13) Uani 1 1 d .
B1 B 0.72071(19) 0.0846(3) 0.82963(18) 0.0268(7) Uani 1 1 d .
F1 F 0.66549(10) -0.09483(12) 0.72306(9) 0.0382(4) Uani 1 1 d .
F2 F 0.51918(11) -0.10970(14) 0.61264(10) 0.0517(5) Uani 1 1 d .
F3 F 0.39250(12) 0.05678(16) 0.58856(11) 0.0617(5) Uani 1 1 d .
F4 F 0.42471(12) 0.24282(15) 0.67253(10) 0.0595(5) Uani 1 1 d .
F5 F 0.57438(12) 0.26401(13) 0.77923(10) 0.0503(4) Uani 1 1 d .
F6 F 0.56759(10) 0.14254(15) 0.92486(9) 0.0465(4) Uani 1 1 d .
F7 F 0.56374(13) 0.29568(17) 1.03432(10) 0.0660(6) Uani 1 1 d .
F8 F 0.71368(15) 0.43462(15) 1.06500(11) 0.0715(6) Uani 1 1 d .
F9 F 0.87007(15) 0.40743(16) 0.98385(12) 0.0770(6) Uani 1 1 d .
F10 F 0.87809(11) 0.25199(14) 0.87633(11) 0.0579(5) Uani 1 1 d .
F11 F 0.76774(11) 0.25019(12) 0.71866(10) 0.0483(4) Uani 1 1 d .
F12 F 0.91219(14) 0.25769(15) 0.62751(11) 0.0647(5) Uani 1 1 d .
F13 F 1.04275(12) 0.09416(17) 0.63438(11) 0.0691(6) Uani 1 1 d .
F14 F 1.01984(10) -0.08023(14) 0.73051(10) 0.0508(5) Uani 1 1 d .
F15 F 0.87699(10) -0.09119(12) 0.81977(9) 0.0407(4) Uani 1 1 d .
C1 C 0.9148(2) -0.0167(3) 1.0762(2) 0.0442(8) Uani 1 1 d .
H1A H 0.974(2) -0.049(2) 1.0719(17) 0.050(9) Uiso 1 1 d .
H1B H 0.915(2) 0.038(3) 1.1135(19) 0.052(10) Uiso 1 1 d .
C2 C 0.85512(18) -0.0026(2) 1.00534(16) 0.0344(7) Uani 1 1 d .
C3 C 0.78496(18) -0.0222(2) 0.95846(16) 0.0297(6) Uani 1 1 d .
C4 C 0.71374(19) -0.0235(2) 0.88943(16) 0.0296(6) Uani 1 1 d .
H4A H 0.6499(19) -0.025(2) 0.9088(16) 0.040(8) Uiso 1 1 d .
H4B H 0.7194(18) -0.090(2) 0.8623(16) 0.041(8) Uiso 1 1 d .
C5 C 0.6407(2) -0.0520(3) 1.09839(18) 0.0465(8) Uani 1 1 d .
H5 H 0.5947 -0.0408 1.0537 0.056 Uiso 1 1 calc R
C6 C 0.7095(2) 0.0216(3) 1.1280(2) 0.0514(9) Uani 1 1 d .
H6 H 0.7187 0.0919 1.1069 0.062 Uiso 1 1 calc R
C7 C 0.7621(2) -0.0242(3) 1.1932(2) 0.0593(10) Uani 1 1 d .
H7 H 0.8135 0.0090 1.2251 0.071 Uiso 1 1 calc R
C8 C 0.7264(2) -0.1279(3) 1.20384(18) 0.0581(9) Uani 1 1 d .
H8 H 0.7498 -0.1783 1.2441 0.070 Uiso 1 1 calc R
C9 C 0.6510(2) -0.1452(3) 1.1457(2) 0.0494(8) Uani 1 1 d .
H9 H 0.6132 -0.2089 1.1392 0.059 Uiso 1 1 calc R
C10 C 0.9010(2) -0.2713(3) 1.0933(2) 0.0654(11) Uani 1 1 d .
H10 H 0.9578 -0.2631 1.1283 0.079 Uiso 1 1 calc R
C11 C 0.8158(2) -0.3111(3) 1.1145(2) 0.0582(9) Uani 1 1 d .
H11 H 0.8043 -0.3358 1.1667 0.070 Uiso 1 1 calc R
C12 C 0.7497(3) -0.3092(3) 1.0476(3) 0.0613(10) Uani 1 1 d .
H12 H 0.6851 -0.3311 1.0459 0.074 Uiso 1 1 calc R
C13 C 0.7950(3) -0.2696(3) 0.9839(2) 0.0683(11) Uani 1 1 d .
H13 H 0.7667 -0.2605 0.9301 0.082 Uiso 1 1 calc R
C14 C 0.8891(3) -0.2452(3) 1.0113(3) 0.0721(12) Uani 1 1 d .
H14 H 0.9360 -0.2163 0.9802 0.087 Uiso 1 1 calc R
C15 C 0.60574(17) -0.0081(2) 0.71515(15) 0.0275(6) Uani 1 1 d .
C16 C 0.62662(17) 0.0828(2) 0.76206(15) 0.0275(6) Uani 1 1 d .
C17 C 0.56237(18) 0.1666(2) 0.74320(15) 0.0329(6) Uani 1 1 d .
C18 C 0.48375(18) 0.1580(2) 0.68725(16) 0.0372(7) Uani 1 1 d .
C19 C 0.46713(18) 0.0640(3) 0.64469(17) 0.0389(7) Uani 1 1 d .
C20 C 0.52983(18) -0.0190(2) 0.65836(16) 0.0343(7) Uani 1 1 d .
C21 C 0.88191(17) -0.0001(2) 0.77488(15) 0.0288(6) Uani 1 1 d .
C22 C 0.81409(16) 0.0811(2) 0.77659(15) 0.0264(6) Uani 1 1 d .
C23 C 0.82924(18) 0.1652(2) 0.72436(16) 0.0344(7) Uani 1 1 d .
C24 C 0.9037(2) 0.1719(2) 0.67685(18) 0.0437(7) Uani 1 1 d .
C25 C 0.9691(2) 0.0894(3) 0.67946(18) 0.0453(8) Uani 1 1 d .
C26 C 0.95742(18) 0.0029(2) 0.72833(17) 0.0368(7) Uani 1 1 d .
C27 C 0.64606(18) 0.2067(2) 0.93710(15) 0.0333(6) Uani 1 1 d .
C28 C 0.72204(17) 0.1891(2) 0.89136(15) 0.0286(6) Uani 1 1 d .
C29 C 0.79566(19) 0.2604(2) 0.91194(17) 0.0372(7) Uani 1 1 d .
C30 C 0.7950(2) 0.3421(2) 0.96802(18) 0.0467(8) Uani 1 1 d .
C31 C 0.7165(2) 0.3547(3) 1.00939(17) 0.0468(8) Uani 1 1 d .
C32 C 0.6418(2) 0.2858(3) 0.99398(16) 0.0412(7) Uani 1 1 d .

loop_
_atom_site_aniso_label
_atom_site_aniso_U_11
_atom_site_aniso_U_22
_atom_site_aniso_U_33
_atom_site_aniso_U_23
_atom_site_aniso_U_13
_atom_site_aniso_U_12
Ti1 0.0268(2) 0.0343(3) 0.0300(3) 0.0064(2) 0.00283(18) -0.0026(2)
B1 0.0230(14) 0.0304(17) 0.0275(16) -0.0007(14) 0.0042(12) 0.0026(12)
F1 0.0427(9) 0.0315(9) 0.0395(9) -0.0058(7) -0.0001(7) 0.0042(7)
F2 0.0594(11) 0.0472(11) 0.0456(10) -0.0071(9) -0.0094(8) -0.0161(8)
F3 0.0412(10) 0.0875(15) 0.0516(11) 0.0089(10) -0.0198(8) -0.0023(9)
F4 0.0548(11) 0.0729(14) 0.0497(11) 0.0091(10) -0.0005(8) 0.0360(10)
F5 0.0682(11) 0.0398(11) 0.0407(10) -0.0071(8) -0.0059(8) 0.0231(8)
F6 0.0297(8) 0.0702(12) 0.0412(9) -0.0071(9) 0.0113(7) -0.0015(8)
F7 0.0677(12) 0.0936(15) 0.0394(10) -0.0105(10) 0.0196(9) 0.0318(11)
F8 0.1147(16) 0.0553(13) 0.0436(11) -0.0245(10) 0.0029(10) 0.0153(12)
F9 0.0952(15) 0.0626(14) 0.0725(14) -0.0268(11) 0.0042(11) -0.0352(12)
F10 0.0411(10) 0.0684(13) 0.0666(12) -0.0260(10) 0.0175(9) -0.0250(9)
F11 0.0592(11) 0.0355(10) 0.0523(11) 0.0126(8) 0.0160(8) 0.0089(8)
F12 0.0820(13) 0.0600(13) 0.0562(12) 0.0154(10) 0.0281(10) -0.0169(10)
F13 0.0512(11) 0.0973(16) 0.0650(13) -0.0065(11) 0.0365(9) -0.0096(10)
F14 0.0345(9) 0.0661(12) 0.0519(11) -0.0175(9) 0.0041(7) 0.0139(8)
F15 0.0434(9) 0.0364(10) 0.0426(9) 0.0033(8) 0.0059(7) 0.0105(7)
C1 0.0324(18) 0.063(2) 0.0372(19) 0.0065(17) 0.0012(14) -0.0161(16)
C2 0.0311(15) 0.0404(18) 0.0322(16) 0.0071(13) 0.0058(13) -0.0116(13)
C3 0.0296(14) 0.0294(16) 0.0307(15) 0.0061(12) 0.0057(12) -0.0018(12)
C4 0.0281(15) 0.0323(18) 0.0282(15) 0.0032(13) 0.0023(12) -0.0029(12)
C5 0.0352(17) 0.063(2) 0.0431(19) -0.0043(17) 0.0107(14) 0.0036(15)
C6 0.059(2) 0.041(2) 0.058(2) -0.0070(17) 0.0266(18) -0.0014(16)
C7 0.048(2) 0.086(3) 0.045(2) -0.023(2) 0.0113(16) -0.0136(19)
C8 0.058(2) 0.084(3) 0.0357(18) 0.0175(19) 0.0185(15) 0.007(2)
C9 0.0372(16) 0.053(2) 0.061(2) 0.0015(18) 0.0210(15) -0.0115(15)
C10 0.0408(19) 0.062(2) 0.094(3) 0.027(2) 0.0093(19) 0.0197(17)
C11 0.054(2) 0.049(2) 0.074(3) 0.0273(19) 0.0187(19) 0.0146(16)
C12 0.061(2) 0.031(2) 0.091(3) 0.0023(19) 0.002(2) 0.0015(16)
C13 0.106(3) 0.038(2) 0.061(3) -0.0057(19) 0.008(2) 0.023(2)
C14 0.090(3) 0.047(2) 0.089(3) 0.017(2) 0.060(3) 0.024(2)
C15 0.0241(13) 0.0325(16) 0.0262(14) 0.0028(12) 0.0041(11) 0.0025(11)
C16 0.0267(13) 0.0340(16) 0.0229(14) 0.0020(12) 0.0084(10) 0.0019(12)
C17 0.0383(15) 0.0367(17) 0.0243(14) -0.0034(12) 0.0072(12) 0.0083(12)
C18 0.0303(14) 0.052(2) 0.0307(16) 0.0134(14) 0.0087(12) 0.0181(13)
C19 0.0290(15) 0.056(2) 0.0306(16) 0.0071(15) -0.0013(12) -0.0033(14)
C20 0.0358(15) 0.0393(18) 0.0280(15) -0.0007(14) 0.0033(12) -0.0101(13)
C21 0.0279(14) 0.0310(16) 0.0267(14) -0.0027(13) -0.0019(11) -0.0027(12)
C22 0.0266(13) 0.0251(15) 0.0276(14) -0.0036(12) 0.0030(11) -0.0013(11)
C23 0.0365(15) 0.0314(17) 0.0356(16) 0.0004(13) 0.0048(12) 0.0027(12)
C24 0.0497(18) 0.047(2) 0.0362(17) 0.0046(15) 0.0142(14) -0.0102(15)
C25 0.0340(16) 0.065(2) 0.0395(17) -0.0109(17) 0.0157(13) -0.0074(15)
C26 0.0261(14) 0.0463(19) 0.0374(17) -0.0144(15) 0.0001(12) 0.0038(13)
C27 0.0300(15) 0.0440(18) 0.0252(15) -0.0013(13) -0.0003(11) 0.0086(13)
C28 0.0290(14) 0.0323(16) 0.0242(14) 0.0020(12) 0.0010(11) 0.0022(12)
C29 0.0375(16) 0.0407(18) 0.0343(16) -0.0034(14) 0.0075(12) -0.0021(13)
C30 0.057(2) 0.0395(19) 0.0424(18) -0.0095(15) -0.0031(15) -0.0092(15)
C31 0.073(2) 0.0364(19) 0.0290(16) -0.0104(14) -0.0029(15) 0.0149(17)
C32 0.0438(18) 0.053(2) 0.0265(16) -0.0004(15) 0.0039(13) 0.0199(15)

loop_
_atom_type_symbol
_atom_type_description
_atom_type_scat_dispersion_real
_atom_type_scat_dispersion_imag
_atom_type_scat_source
C C 0.0033 0.0016 'International Tables Vol C Tables 4.2.6.8 and 6.1.1.4'
H H 0.0000 0.0000 'International Tables Vol C Tables 4.2.6.8 and 6.1.1.4'
B B 0.0013 0.0007 'International Tables Vol C Tables 4.2.6.8 and 6.1.1.4'
F F 0.0171 0.0103 'International Tables Vol C Tables 4.2.6.8 and 6.1.1.4'
Ti Ti 0.2776 0.4457 'International Tables Vol C Tables 4.2.6.8 and 6.1.1.4'

loop_
_geom_angle_atom_site_label_1
_geom_angle_atom_site_label_2
_geom_angle_atom_site_label_3
_geom_angle
C2 Ti1 C1 35.70(10)
C2 Ti1 C12 129.59(13)
C1 Ti1 C12 138.56(14)
C2 Ti1 C11 137.50(11)
C1 Ti1 C11 119.21(13)
C12 Ti1 C11 34.69(12)
C2 Ti1 C8 133.46(13)
C1 Ti1 C8 112.28(14)
C12 Ti1 C8 96.78(15)
C11 Ti1 C8 82.00(13)
C2 Ti1 C9 135.95(11)
C1 Ti1 C9 138.67(14)
C12 Ti1 C9 81.14(13)
C11 Ti1 C9 86.28(12)
C8 Ti1 C9 34.64(11)
C2 Ti1 C10 104.79(11)
C1 Ti1 C10 86.24(14)
C12 Ti1 C10 57.63(13)
C11 Ti1 C10 34.34(11)
C8 Ti1 C10 103.71(13)
C9 Ti1 C10 119.11(12)
C2 Ti1 C13 95.28(13)
C1 Ti1 C13 110.58(16)
C12 Ti1 C13 34.39(12)
C11 Ti1 C13 56.95(13)
C8 Ti1 C13 131.17(15)
C9 Ti1 C13 110.64(15)
C10 Ti1 C13 57.13(14)
C2 Ti1 C5 101.76(11)
C1 Ti1 C5 117.13(14)
C12 Ti1 C5 103.21(12)
C11 Ti1 C5 119.39(11)
C8 Ti1 C5 57.23(11)
C9 Ti1 C5 34.60(10)
C10 Ti1 C5 153.40(12)
C13 Ti1 C5 118.89(14)
C2 Ti1 C7 98.89(12)
C1 Ti1 C7 82.08(13)
C12 Ti1 C7 131.38(14)
C11 Ti1 C7 111.72(14)
C8 Ti1 C7 34.61(12)
C9 Ti1 C7 57.42(12)
C10 Ti1 C7 119.55(15)
C13 Ti1 C7 165.77(14)
C5 Ti1 C7 56.80(11)
C2 Ti1 C6 82.30(11)
C1 Ti1 C6 85.15(14)
C12 Ti1 C6 136.25(12)
C11 Ti1 C6 138.47(12)
C8 Ti1 C6 56.89(12)
C9 Ti1 C6 57.13(11)
C10 Ti1 C6 153.06(14)
C13 Ti1 C6 149.27(14)
C5 Ti1 C6 34.11(10)
C7 Ti1 C6 33.82(11)
C2 Ti1 C14 81.57(11)
C1 Ti1 C14 81.27(15)
C12 Ti1 C14 57.58(13)
C11 Ti1 C14 57.12(12)
C8 Ti1 C14 137.14(13)
C9 Ti1 C14 138.33(13)
C10 Ti1 C14 34.46(13)
C13 Ti1 C14 34.45(13)
C5 Ti1 C14 152.91(15)
C7 Ti1 C14 149.92(15)
C6 Ti1 C14 163.85(12)
C28 B1 C16 113.2(2)
C28 B1 C22 113.0(2)
C16 B1 C22 105.4(2)
C28 B1 C4 104.5(2)
C16 B1 C4 107.7(2)
C22 B1 C4 113.1(2)
C2 C1 Ti1 71.80(16)
C3 C2 C1 154.3(3)
C3 C2 Ti1 81.84(17)
C1 C2 Ti1 72.50(17)
C2 C3 C4 164.2(3)
C2 C3 Ti1 68.09(17)
C4 C3 Ti1 127.67(18)
C3 C4 B1 112.7(2)
C6 C5 C9 107.9(3)
C6 C5 Ti1 73.49(17)
C9 C5 Ti1 71.81(17)
C7 C6 C5 108.6(3)
C7 C6 Ti1 72.81(19)
C5 C6 Ti1 72.40(18)
C6 C7 C8 107.6(3)
C6 C7 Ti1 73.37(18)
C8 C7 Ti1 71.18(18)
C9 C8 C7 108.4(3)
C9 C8 Ti1 73.04(17)
C7 C8 Ti1 74.21(18)
C8 C9 C5 107.4(3)
C8 C9 Ti1 72.32(16)
C5 C9 Ti1 73.59(16)
C11 C10 C14 107.8(3)
C11 C10 Ti1 71.77(18)
C14 C10 Ti1 73.71(19)
C10 C11 C12 109.1(3)
C10 C11 Ti1 73.89(19)
C12 C11 Ti1 72.61(19)
C13 C12 C11 107.4(3)
C13 C12 Ti1 74.0(2)
C11 C12 Ti1 72.7(2)
C12 C13 C14 108.8(3)
C12 C13 Ti1 71.6(2)
C14 C13 Ti1 73.6(2)
C10 C14 C13 106.9(3)
C10 C14 Ti1 71.84(19)
C13 C14 Ti1 71.96(19)
F1 C15 C20 115.3(2)
F1 C15 C16 119.1(2)
C20 C15 C16 125.5(2)
C15 C16 C17 112.1(2)
C15 C16 B1 120.5(2)
C17 C16 B1 127.4(2)
F5 C17 C18 115.2(2)
F5 C17 C16 120.7(2)
C18 C17 C16 124.0(3)
F4 C18 C19 119.5(2)
F4 C18 C17 120.5(3)
C19 C18 C17 120.0(2)
F3 C19 C20 121.5(3)
F3 C19 C18 120.0(3)
C20 C19 C18 118.4(2)
F2 C20 C19 119.6(2)
F2 C20 C15 120.5(2)
C19 C20 C15 119.8(3)
F15 C21 C26 114.6(2)
F15 C21 C22 121.0(2)
C26 C21 C22 124.4(3)
C23 C22 C21 112.3(2)
C23 C22 B1 119.7(2)
C21 C22 B1 128.0(2)
F11 C23 C24 115.6(2)
F11 C23 C22 119.0(2)
C24 C23 C22 125.4(3)
F12 C24 C25 120.1(3)
F12 C24 C23 120.8(3)
C25 C24 C23 119.1(3)
F13 C25 C26 120.9(3)
F13 C25 C24 120.4(3)
C26 C25 C24 118.7(3)
F14 C26 C25 119.6(2)
F14 C26 C21 120.2(3)
C25 C26 C21 120.2(3)
F6 C27 C32 115.4(2)
F6 C27 C28 119.2(2)
C32 C27 C28 125.3(3)
C29 C28 C27 111.6(2)
C29 C28 B1 128.0(2)
C27 C28 B1 120.0(2)
F10 C29 C30 114.5(2)
F10 C29 C28 120.0(2)
C30 C29 C28 125.5(3)
F9 C30 C31 119.9(3)
F9 C30 C29 121.2(3)
C31 C30 C29 118.9(3)
F8 C31 C32 120.7(3)
F8 C31 C30 120.3(3)
C32 C31 C30 119.1(3)
F7 C32 C31 120.4(3)
F7 C32 C27 120.1(3)
C31 C32 C27 119.5(3)

loop_
_geom_bond_atom_site_label_1
_geom_bond_atom_site_label_2
_geom_bond_distance
Ti1 C2 2.268(3)
Ti1 C1 2.277(3)
Ti1 C12 2.318(3)
Ti1 C11 2.319(3)
Ti1 C8 2.322(3)
Ti1 C9 2.331(3)
Ti1 C10 2.346(3)
Ti1 C13 2.349(3)
Ti1 C5 2.354(3)
Ti1 C7 2.360(3)
Ti1 C6 2.367(3)
Ti1 C14 2.370(3)
B1 C28 1.648(4)
B1 C16 1.657(4)
B1 C22 1.658(4)
B1 C4 1.673(4)
F1 C15 1.361(3)
F2 C20 1.353(3)
F3 C19 1.343(3)
F4 C18 1.345(3)
F5 C17 1.346(3)
F6 C27 1.361(3)
F7 C32 1.352(3)
F8 C31 1.355(3)
F9 C30 1.339(3)
F10 C29 1.361(3)
F11 C23 1.359(3)
F12 C24 1.352(3)
F13 C25 1.342(3)
F14 C26 1.351(3)
F15 C21 1.355(3)
C1 C2 1.393(4)
C2 C3 1.225(4)
C3 C4 1.453(4)
C5 C6 1.385(4)
C5 C9 1.393(4)
C6 C7 1.375(5)
C7 C8 1.393(5)
C8 C9 1.385(4)
C10 C11 1.377(4)
C10 C14 1.397(5)
C11 C12 1.382(5)
C12 C13 1.380(5)
C13 C14 1.397(5)
C15 C20 1.366(4)
C15 C16 1.382(4)
C16 C17 1.391(3)
C17 C18 1.383(4)
C18 C19 1.368(4)
C19 C20 1.359(4)
C21 C26 1.379(4)
C21 C22 1.389(3)
C22 C23 1.383(4)
C23 C24 1.379(4)
C24 C25 1.373(4)
C25 C26 1.361(4)
C27 C32 1.365(4)
C27 C28 1.392(3)
C28 C29 1.380(4)
C29 C30 1.374(4)
C30 C31 1.370(4)
C31 C32 1.360(4)
